data_9010734
loop_
_publ_author_name
'Majzlan, J.'
'Navrotsky, A.'
'McCleskey, R. B.'
'Alpers, C. N.'

_publ_section_title
;
 Thermodynamic properties and crystal structure refinement of
 ferricopiapite, coquimbite, rhomboclase, and Fe2(SO4)3(H2O)5
 Locality: synthetic
;
_journal_name_full 'European Journal of Mineralogy'
_journal_page_first 175
_journal_page_last 186
_journal_paper_doi 10.1127/0935-1221/2006/0018-0175
_journal_volume 18
_journal_year 2006
_chemical_formula_sum 'Fe H3.028 O12 S2'
_chemical_name_mineral Rhomboclase
_space_group_IT_number 62
_symmetry_space_group_name_Hall '-P 2ac 2n'
_symmetry_space_group_name_H-M 'P n m a'
_cell_angle_alpha 90
_cell_angle_beta 90
_cell_angle_gamma 90
_cell_length_a 9.7226
_cell_length_b 18.2800
_cell_length_c 5.4270
_cell_volume 964.536
_cod_data_source_file 06531.cif
_cod_data_source_block global
_cell_formula_units_Z 4
_cod_depositor_comments
;
       Z value inserted to be consistent with given formula.
     Water oxygen renamed so it is considered as oxygen.
                           miguel.
;
_cod_original_formula_sum 'Fe S2 O12 H3.028'
_cod_database_code 9010734

loop_
_symmetry_equiv_pos_as_xyz
x,y,z
x,1/2-y,z
-x,1/2+y,-z
1/2-x,1/2+y,1/2+z
1/2+x,1/2-y,1/2-z
1/2+x,y,1/2-z
1/2-x,-y,1/2+z
-x,-y,-z

loop_
_atom_site_label
_atom_site_fract_x
_atom_site_fract_y
_atom_site_fract_z
_atom_site_occupancy
_atom_site_U_iso_or_equiv
Fe 0.00000 0.00000 0.00000 1.00000 0.02960
S 0.23750 0.08680 0.28490 1.00000 0.03300
O1 0.32640 0.02170 0.34300 1.00000 0.04460
O2 0.09320 0.05570 0.25300 1.00000 0.04460
O3 0.28810 0.12030 0.06300 1.00000 0.04460
O4 0.22690 0.13290 0.50500 1.00000 0.04460
O5 0.48840 0.08690 0.73300 0.75000 0.04460
O35 0.48840 0.08690 0.73300 0.25000 0.04460
O6 0.63180 0.25000 0.55000 0.75000 0.04460
O36 0.63180 0.25000 0.55000 0.25000 0.04460
O7 0.39160 0.25000 0.58400 0.67100 0.04460
O37 0.39160 0.25000 0.58400 0.22400 0.04460
O8 0.42800 0.25000 0.14100 0.07900 0.04460
O38 0.42800 0.25000 0.14100 0.02600 0.04460
